data_7244521
loop_
_publ_author_name
'Majumdar, Dhrubajyoti'
'Frontera, A.'
'Gomila, Rosa M.'
'Das, Sourav'
'Bankura, Kalipada'

_publ_section_title
;
 Synthesis, spectroscopic findings and crystal engineering of
 Pb(ii)--Salen coordination polymers, and supramolecular architectures
 engineered by \s-hole/spodium/tetrel bonds: a combined experimental and
 theoretical investigation
;
_journal_issue 10
_journal_name_full 'RSC Advances'
_journal_page_first 6352
_journal_page_last 6363
_journal_paper_doi 10.1039/D1RA09346K
_journal_volume 12
_journal_year 2022
_chemical_formula_moiety 'C21 H20 Cd N4 O5 Pb S2'
_chemical_formula_sum 'C21 H20 Cd N4 O5 Pb S2'
_chemical_formula_weight 792.12
_space_group_crystal_system monoclinic
_space_group_IT_number 14
_space_group_name_Hall '-P 2ybc'
_space_group_name_H-M_alt 'P 1 21/c 1'
_atom_sites_solution_hydrogens geom
_atom_sites_solution_primary dual
_audit_creation_date 2020-02-19
_audit_creation_method
;
Olex2 1.2
(compiled 2018.05.29 svn.r3508 for OlexSys, GUI svn.r5506)
;
_audit_update_record
;
2021-05-19 deposited with the CCDC.	2022-01-24 downloaded from the CCDC.
;
_cell_angle_alpha 90
_cell_angle_beta 97.022(9)
_cell_angle_gamma 90
_cell_formula_units_Z 4
_cell_length_a 9.813(7)
_cell_length_b 16.798(12)
_cell_length_c 15.066(11)
_cell_measurement_reflns_used 3299
_cell_measurement_temperature 296(2)
_cell_measurement_theta_max 17.41
_cell_measurement_theta_min 2.42
_cell_volume 2465(3)
_computing_cell_refinement 'SAINT v8.34A (Bruker, 2013)'
_computing_data_reduction 'SAINT v8.34A (Bruker, 2013)'
_computing_molecular_graphics 'Olex2 (Dolomanov et al., 2009)'
_computing_publication_material 'Olex2 (Dolomanov et al., 2009)'
_computing_structure_refinement 'ShelXL (Sheldrick, 2015)'
_computing_structure_solution 'ShelXT (Sheldrick, 2015)'
_diffrn_ambient_temperature 296.15
_diffrn_measured_fraction_theta_full 0.999
_diffrn_measured_fraction_theta_max 0.999
_diffrn_measurement_device_type 'Bruker APEX-II CCD'
_diffrn_measurement_method '\f and \w scans'
_diffrn_radiation_type MoK\a
_diffrn_radiation_wavelength 0.71073
_diffrn_reflns_av_R_equivalents 0.1269
_diffrn_reflns_av_unetI/netI 0.0565
_diffrn_reflns_Laue_measured_fraction_full 0.999
_diffrn_reflns_Laue_measured_fraction_max 0.999
_diffrn_reflns_limit_h_max 11
_diffrn_reflns_limit_h_min -11
_diffrn_reflns_limit_k_max 20
_diffrn_reflns_limit_k_min -20
_diffrn_reflns_limit_l_max 18
_diffrn_reflns_limit_l_min -18
_diffrn_reflns_number 59792
_diffrn_reflns_point_group_measured_fraction_full 0.999
_diffrn_reflns_point_group_measured_fraction_max 0.999
_diffrn_reflns_theta_full 25.242
_diffrn_reflns_theta_max 25.500
_diffrn_reflns_theta_min 2.091
_diffrn_standards_number 0
_exptl_absorpt_coefficient_mu 7.894
_exptl_absorpt_correction_T_max 0.7457
_exptl_absorpt_correction_T_min 0.4800
_exptl_absorpt_correction_type multi-scan
_exptl_absorpt_process_details
'SADABS-2014/2 (Bruker,2014/2) was used for absorption correction. wR2(int) was 0.1403 before and 0.0746 after correction. The Ratio of minimum to maximum transmission is 0.6437. The \l/2 correction factor is 0.00150.'
_exptl_crystal_colour 'clear colourless'
_exptl_crystal_colour_lustre clear
_exptl_crystal_colour_primary colourless
_exptl_crystal_density_diffrn 2.135
_exptl_crystal_description block
_exptl_crystal_F_000 1504
_exptl_crystal_size_max 0.078
_exptl_crystal_size_mid 0.054
_exptl_crystal_size_min 0.033
_refine_diff_density_max 0.755
_refine_diff_density_min -1.466
_refine_diff_density_rms 0.170
_refine_ls_extinction_method none
_refine_ls_goodness_of_fit_ref 1.033
_refine_ls_hydrogen_treatment constr
_refine_ls_matrix_type full
_refine_ls_number_parameters 310
_refine_ls_number_reflns 4584
_refine_ls_number_restraints 0
_refine_ls_restrained_S_all 1.033
_refine_ls_R_factor_all 0.0710
_refine_ls_R_factor_gt 0.0436
_refine_ls_shift/su_max 0.001
_refine_ls_shift/su_mean 0.000
_refine_ls_structure_factor_coef Fsqd
_refine_ls_weighting_details 'w=1/[\s^2^(Fo^2^)+(0.0538P)^2^] where P=(Fo^2^+2Fc^2^)/3'
_refine_ls_weighting_scheme calc
_refine_ls_wR_factor_gt 0.0935
_refine_ls_wR_factor_ref 0.1075
_reflns_Friedel_coverage 0.000
_reflns_number_gt 3356
_reflns_number_total 4584
_reflns_threshold_expression 'I > 2\s(I)'
_cod_data_source_file d1ra09346k4.cif
_cod_data_source_block s1
_cod_database_code 7244521
_shelx_shelxl_version_number 2018/1
_shelx_space_group_comment
;
The symmetry employed for this shelxl refinement is uniquely defined
by the following loop, which should always be used as a source of
symmetry information in preference to the above space-group names.
They are only intended as comments.
;
_olex2_refinement_description
;
1. Fixed Uiso
 At 1.2 times of:
  All C(H) groups, All C(H,H) groups
 At 1.5 times of:
  All C(H,H,H) groups, All O(H) groups
2.a Ternary CH refined with riding coordinates:
 C10(H10)
2.b Secondary CH2 refined with riding coordinates:
 C11(H11A,H11B), C9(H9A,H9B)
2.c Aromatic/amide H refined with riding coordinates:
 C12(H12), C8(H8), C15(H15), C14(H14), C16(H16), C3(H3), C5(H5), C4(H4)
2.d Idealised Me refined as rotating group:
 C1(H1A,H1B,H1C), C19(H19A,H19B,H19C)
2.e Idealised tetrahedral OH refined as rotating group:
 O00A(H00A)
;
_olex2_submission_special_instructions 'No special instructions were received'

loop_
_space_group_symop_operation_xyz
'x, y, z'
'-x, y+1/2, -z+1/2'
'-x, -y, -z'
'x, -y-1/2, z-1/2'

loop_
_atom_site_label
_atom_site_type_symbol
_atom_site_fract_x
_atom_site_fract_y
_atom_site_fract_z
_atom_site_U_iso_or_equiv
_atom_site_adp_type
_atom_site_occupancy
_atom_site_site_symmetry_order
_atom_site_calc_flag
_atom_site_refinement_flags_posn
_atom_site_refinement_flags_adp
_atom_site_refinement_flags_occupancy
_atom_site_disorder_assembly
_atom_site_disorder_group
Pb1 Pb 0.82021(3) 0.71566(2) 0.14256(2) 0.04365(13) Uani 1 1 d . . . . .
Cd1 Cd 0.52793(6) 0.76063(4) 0.26705(4) 0.04181(18) Uani 1 1 d . . . . .
S1 S 1.0145(3) 0.76965(16) 0.28921(17) 0.0587(7) Uani 1 1 d . . . . .
S2 S 0.1171(3) 0.6852(2) 0.06095(17) 0.0714(8) Uani 1 1 d . . . . .
O2 O 0.6708(6) 0.8206(3) 0.1835(4) 0.0440(13) Uani 1 1 d . . . . .
O3 O 0.6814(6) 0.6651(3) 0.2486(4) 0.0447(14) Uani 1 1 d . . . . .
O1 O 0.8350(7) 0.8615(4) 0.0674(4) 0.0569(17) Uani 1 1 d . . . . .
O4 O 0.8366(7) 0.5590(4) 0.1808(4) 0.0600(17) Uani 1 1 d . . . . .
N3 N 0.3318(9) 0.7318(5) 0.1847(6) 0.057(2) Uani 1 1 d . . . . .
O00A O 0.6152(7) 0.8387(5) 0.5128(4) 0.072(2) Uani 1 1 d . . . . .
H00A H 0.661378 0.835196 0.471069 0.109 Uiso 1 1 calc GR . . . .
N1 N 0.5130(8) 0.8809(4) 0.3314(5) 0.0507(18) Uani 1 1 d . . . . .
C7 C 0.7063(8) 0.8969(5) 0.1823(5) 0.0399(19) Uani 1 1 d . . . . .
N2 N 0.5165(8) 0.6998(4) 0.3992(5) 0.0497(19) Uani 1 1 d . . . . .
C20 C 0.2408(9) 0.7130(5) 0.1359(6) 0.043(2) Uani 1 1 d . . . . .
C18 C 0.6957(8) 0.5938(5) 0.2881(5) 0.0382(19) Uani 1 1 d . . . . .
C6 C 0.6620(9) 0.9562(5) 0.2396(6) 0.049(2) Uani 1 1 d . . . . .
C17 C 0.7742(9) 0.5333(5) 0.2540(6) 0.047(2) Uani 1 1 d . . . . .
C12 C 0.5598(9) 0.6298(6) 0.4180(6) 0.049(2) Uani 1 1 d . . . . .
H12 H 0.540890 0.610390 0.473052 0.059 Uiso 1 1 calc R . . . .
C8 C 0.5706(9) 0.9438(5) 0.3094(6) 0.050(2) Uani 1 1 d . . . . .
H8 H 0.552978 0.989021 0.341804 0.060 Uiso 1 1 calc R . . . .
C13 C 0.6344(9) 0.5756(5) 0.3666(5) 0.043(2) Uani 1 1 d . . . . .
N4 N 0.8221(9) 0.8143(6) 0.4048(6) 0.076(3) Uani 1 1 d . . . . .
C21 C 0.9006(10) 0.7970(6) 0.3567(6) 0.055(2) Uani 1 1 d . . . . .
C10 C 0.4752(10) 0.8274(6) 0.4807(6) 0.060(3) Uani 1 1 d . . . . .
H10 H 0.424834 0.843315 0.530091 0.073 Uiso 1 1 calc R . . . .
C15 C 0.7229(10) 0.4400(5) 0.3658(6) 0.057(3) Uani 1 1 d . . . . .
H15 H 0.729441 0.389214 0.390628 0.069 Uiso 1 1 calc R . . . .
C2 C 0.7973(9) 0.9212(5) 0.1215(6) 0.049(2) Uani 1 1 d . . . . .
C11 C 0.4431(11) 0.7402(6) 0.4655(6) 0.060(3) Uani 1 1 d . . . . .
H11A H 0.463539 0.712637 0.522199 0.072 Uiso 1 1 calc R . . . .
H11B H 0.345334 0.734868 0.447112 0.072 Uiso 1 1 calc R . . . .
C9 C 0.4285(10) 0.8849(6) 0.4049(6) 0.057(2) Uani 1 1 d . . . . .
H9A H 0.334026 0.872961 0.381822 0.068 Uiso 1 1 calc R . . . .
H9B H 0.431210 0.938688 0.428325 0.068 Uiso 1 1 calc R . . . .
C14 C 0.6493(9) 0.4980(5) 0.4025(6) 0.054(2) Uani 1 1 d . . . . .
H14 H 0.607498 0.485907 0.453050 0.065 Uiso 1 1 calc R . . . .
C16 C 0.7883(10) 0.4579(5) 0.2905(6) 0.059(2) Uani 1 1 d . . . . .
H16 H 0.840447 0.419506 0.265537 0.070 Uiso 1 1 calc R . . . .
C1 C 0.9338(10) 0.8796(7) 0.0076(6) 0.071(3) Uani 1 1 d . . . . .
H1A H 1.015283 0.900843 0.041006 0.107 Uiso 1 1 calc GR . . . .
H1B H 0.895933 0.918119 -0.035608 0.107 Uiso 1 1 calc GR . . . .
H1C H 0.956292 0.831918 -0.022576 0.107 Uiso 1 1 calc GR . . . .
C3 C 0.8377(11) 1.0010(6) 0.1170(7) 0.069(3) Uani 1 1 d . . . . .
H3 H 0.896507 1.015922 0.075998 0.082 Uiso 1 1 calc R . . . .
C5 C 0.7051(11) 1.0354(5) 0.2321(7) 0.064(3) Uani 1 1 d . . . . .
H5 H 0.673539 1.073793 0.269082 0.077 Uiso 1 1 calc R . . . .
C19 C 0.9259(11) 0.5034(6) 0.1417(7) 0.077(3) Uani 1 1 d . . . . .
H19A H 0.956981 0.526979 0.089751 0.115 Uiso 1 1 calc GR . . . .
H19B H 0.876086 0.455453 0.124940 0.115 Uiso 1 1 calc GR . . . .
H19C H 1.003534 0.491106 0.184682 0.115 Uiso 1 1 calc GR . . . .
C4 C 0.7919(12) 1.0578(6) 0.1724(7) 0.072(3) Uani 1 1 d . . . . .
H4 H 0.819617 1.110538 0.169144 0.086 Uiso 1 1 calc R . . . .

loop_
_atom_site_aniso_label
_atom_site_aniso_U_11
_atom_site_aniso_U_22
_atom_site_aniso_U_33
_atom_site_aniso_U_23
_atom_site_aniso_U_13
_atom_site_aniso_U_12
Pb1 0.0410(2) 0.0472(2) 0.0443(2) -0.00102(15) 0.01158(14) -0.00424(15)
Cd1 0.0410(4) 0.0447(4) 0.0407(3) 0.0023(3) 0.0092(3) 0.0000(3)
S1 0.0456(15) 0.0696(17) 0.0611(15) -0.0058(12) 0.0072(12) -0.0021(12)
S2 0.0415(15) 0.114(2) 0.0583(15) -0.0089(15) 0.0054(12) -0.0127(15)
O2 0.048(4) 0.036(3) 0.048(3) 0.005(3) 0.006(3) -0.004(3)
O3 0.046(4) 0.039(3) 0.052(3) 0.005(3) 0.020(3) -0.002(3)
O1 0.066(4) 0.063(4) 0.044(3) 0.005(3) 0.018(3) -0.016(3)
O4 0.068(5) 0.055(4) 0.060(4) -0.008(3) 0.021(3) 0.011(3)
N3 0.048(5) 0.058(5) 0.066(5) 0.005(4) 0.007(4) -0.008(4)
O00A 0.063(5) 0.101(6) 0.054(4) 0.001(4) 0.009(3) 0.002(4)
N1 0.049(5) 0.047(5) 0.056(5) 0.002(4) 0.006(4) 0.012(4)
C7 0.039(5) 0.031(4) 0.047(5) 0.011(4) -0.003(4) 0.000(4)
N2 0.051(5) 0.057(5) 0.043(4) 0.007(3) 0.014(4) 0.003(4)
C20 0.031(5) 0.048(5) 0.051(5) 0.004(4) 0.007(4) -0.007(4)
C18 0.027(4) 0.040(5) 0.046(5) 0.001(4) 0.000(4) -0.008(4)
C6 0.055(6) 0.042(5) 0.046(5) 0.006(4) -0.007(4) 0.003(4)
C17 0.045(5) 0.040(5) 0.057(5) -0.003(4) 0.006(4) -0.004(4)
C12 0.039(5) 0.064(6) 0.044(5) 0.011(4) 0.004(4) -0.011(5)
C8 0.055(6) 0.043(5) 0.047(5) -0.007(4) -0.006(4) 0.011(4)
C13 0.039(5) 0.042(5) 0.047(5) 0.008(4) 0.000(4) -0.007(4)
N4 0.059(6) 0.112(7) 0.057(5) 0.010(5) 0.011(5) 0.020(5)
C21 0.051(6) 0.063(6) 0.049(5) 0.002(5) -0.005(5) 0.002(5)
C10 0.053(6) 0.082(8) 0.048(5) -0.002(5) 0.010(5) 0.008(5)
C15 0.052(6) 0.037(5) 0.082(7) 0.011(5) 0.004(5) -0.003(4)
C2 0.048(6) 0.050(6) 0.047(5) 0.017(4) 0.000(4) -0.004(4)
C11 0.069(7) 0.068(7) 0.049(6) 0.004(5) 0.029(5) 0.004(5)
C9 0.060(6) 0.056(6) 0.058(6) -0.009(5) 0.022(5) 0.008(5)
C14 0.045(6) 0.057(6) 0.058(6) 0.015(5) -0.005(4) -0.017(5)
C16 0.054(6) 0.044(5) 0.076(7) -0.005(5) -0.002(5) -0.003(5)
C1 0.060(7) 0.097(8) 0.060(6) 0.020(6) 0.021(5) -0.010(6)
C3 0.070(7) 0.061(7) 0.073(7) 0.017(6) -0.001(6) -0.021(6)
C5 0.066(7) 0.038(5) 0.083(7) -0.008(5) -0.009(6) -0.009(5)
C19 0.078(8) 0.058(7) 0.101(8) -0.036(6) 0.035(7) 0.002(6)
C4 0.088(9) 0.041(6) 0.083(8) 0.009(6) -0.007(6) -0.005(6)

loop_
_atom_type_symbol
_atom_type_description
_atom_type_scat_dispersion_real
_atom_type_scat_dispersion_imag
_atom_type_scat_source
C C 0.0033 0.0016 'International Tables Vol C Tables 4.2.6.8 and 6.1.1.4'
H H 0.0000 0.0000 'International Tables Vol C Tables 4.2.6.8 and 6.1.1.4'
Cd Cd -0.8075 1.2024 'International Tables Vol C Tables 4.2.6.8 and 6.1.1.4'
N N 0.0061 0.0033 'International Tables Vol C Tables 4.2.6.8 and 6.1.1.4'
O O 0.0106 0.0060 'International Tables Vol C Tables 4.2.6.8 and 6.1.1.4'
Pb Pb -3.3944 10.1111 'International Tables Vol C Tables 4.2.6.8 and 6.1.1.4'
S S 0.1246 0.1234 'International Tables Vol C Tables 4.2.6.8 and 6.1.1.4'

loop_
_geom_angle_atom_site_label_1
_geom_angle_atom_site_label_2
_geom_angle_atom_site_label_3
_geom_angle
_geom_angle_site_symmetry_1
_geom_angle_site_symmetry_3
_geom_angle_publ_flag
O2 Pb1 S1 86.55(15) . . ?
O2 Pb1 O1 60.87(18) . . ?
O2 Pb1 O4 132.75(18) . . ?
O3 Pb1 S1 88.68(16) . . ?
O3 Pb1 O2 71.00(18) . . ?
O3 Pb1 O1 131.87(18) . . ?
O3 Pb1 O4 62.08(18) . . ?
O1 Pb1 S1 88.38(15) . . ?
O4 Pb1 S1 97.28(16) . . ?
O4 Pb1 O1 165.33(18) . . ?
O2 Cd1 O3 77.05(19) . . ?
O2 Cd1 N1 85.2(2) . . ?
O2 Cd1 N2 143.6(2) . . ?
O3 Cd1 N1 140.9(2) . . ?
O3 Cd1 N2 83.8(2) . . ?
N3 Cd1 O2 110.2(3) . . ?
N3 Cd1 O3 109.0(3) . . ?
N3 Cd1 N1 109.8(3) . . ?
N3 Cd1 N2 105.2(3) . . ?
N2 Cd1 N1 90.8(3) . . ?
C21 S1 Pb1 97.2(3) . . ?
Cd1 O2 Pb1 104.8(2) . . ?
C7 O2 Pb1 122.1(5) . . ?
C7 O2 Cd1 128.8(5) . . ?
Cd1 O3 Pb1 106.1(2) . . ?
C18 O3 Pb1 125.5(5) . . ?
C18 O3 Cd1 128.4(5) . . ?
C2 O1 Pb1 112.3(4) . . ?
C2 O1 C1 118.1(7) . . ?
C1 O1 Pb1 121.9(6) . . ?
C17 O4 Pb1 116.9(5) . . ?
C17 O4 C19 117.8(7) . . ?
C19 O4 Pb1 124.3(5) . . ?
C20 N3 Cd1 171.9(8) . . ?
C8 N1 Cd1 125.7(6) . . ?
C8 N1 C9 118.3(8) . . ?
C9 N1 Cd1 116.0(6) . . ?
O2 C7 C6 124.6(7) . . ?
O2 C7 C2 118.3(8) . . ?
C2 C7 C6 117.1(7) . . ?
C12 N2 Cd1 124.4(6) . . ?
C12 N2 C11 117.0(7) . . ?
C11 N2 Cd1 118.3(6) . . ?
N3 C20 S2 176.3(8) . . ?
O3 C18 C17 121.1(7) . . ?
O3 C18 C13 122.0(7) . . ?
C17 C18 C13 116.9(7) . . ?
C7 C6 C8 126.3(8) . . ?
C5 C6 C7 119.8(8) . . ?
C5 C6 C8 113.9(8) . . ?
O4 C17 C18 112.1(7) . . ?
C16 C17 O4 124.6(8) . . ?
C16 C17 C18 123.3(8) . . ?
N2 C12 C13 129.7(8) . . ?
N1 C8 C6 129.4(8) . . ?
C18 C13 C12 127.0(7) . . ?
C14 C13 C18 118.8(8) . . ?
C14 C13 C12 114.2(8) . . ?
N4 C21 S1 178.3(10) . . ?
O00A C10 C11 111.0(8) . . ?
O00A C10 C9 111.3(8) . . ?
C11 C10 C9 117.6(8) . . ?
C14 C15 C16 119.4(8) . . ?
O1 C2 C7 114.3(7) . . ?
O1 C2 C3 124.8(8) . . ?
C3 C2 C7 120.8(9) . . ?
N2 C11 C10 116.2(8) . . ?
N1 C9 C10 113.1(7) . . ?
C15 C14 C13 122.5(9) . . ?
C17 C16 C15 119.0(9) . . ?
C4 C3 C2 121.1(10) . . ?
C4 C5 C6 122.2(10) . . ?
C5 C4 C3 119.0(10) . . ?

loop_
_geom_bond_atom_site_label_1
_geom_bond_atom_site_label_2
_geom_bond_distance
_geom_bond_site_symmetry_2
_geom_bond_publ_flag
Pb1 S1 2.882(3) . ?
Pb1 O2 2.421(6) . ?
Pb1 O3 2.379(5) . ?
Pb1 O1 2.711(6) . ?
Pb1 O4 2.694(6) . ?
Cd1 O2 2.235(5) . ?
Cd1 O3 2.241(6) . ?
Cd1 N3 2.212(9) . ?
Cd1 N1 2.254(7) . ?
Cd1 N2 2.253(7) . ?
S1 C21 1.664(11) . ?
S2 C20 1.622(10) . ?
O2 C7 1.328(9) . ?
O3 C18 1.337(9) . ?
O1 C2 1.372(10) . ?
O1 C1 1.434(10) . ?
O4 C17 1.394(10) . ?
O4 C19 1.454(10) . ?
N3 C20 1.131(11) . ?
O00A C10 1.412(11) . ?
N1 C8 1.262(11) . ?
N1 C9 1.464(10) . ?
C7 C6 1.420(11) . ?
C7 C2 1.415(11) . ?
N2 C12 1.270(11) . ?
N2 C11 1.467(11) . ?
C18 C17 1.410(11) . ?
C18 C13 1.424(11) . ?
C6 C8 1.477(12) . ?
C6 C5 1.405(12) . ?
C17 C16 1.381(12) . ?
C12 C13 1.450(12) . ?
C13 C14 1.412(11) . ?
N4 C21 1.158(12) . ?
C10 C11 1.511(14) . ?
C10 C9 1.522(12) . ?
C15 C14 1.370(12) . ?
C15 C16 1.403(12) . ?
C2 C3 1.402(13) . ?
C3 C4 1.378(14) . ?
C5 C4 1.365(14) . ?
